data_7706339
loop_
_publ_author_name
'De Azevedo, Orlando D. C. C.'
'Elliott, Paul I. P.'
'Gabbutt, Christopher D.'
'Heron, B. Mark'
'Jacquemin, Denis'
'Rice, Craig R.'
'Scattergood, Paul A.'

_publ_section_title
;
 Quenching of the phosphorescence of thermally reversible photochromic
 naphthopyran Re(i) complexes initiated by either visible or ultraviolet
 radiation.
;
_journal_issue 3
_journal_name_full 'Dalton transactions (Cambridge, England : 2003)'
_journal_page_first 830
_journal_page_last 834
_journal_paper_doi 10.1039/d0dt04220j
_journal_volume 50
_journal_year 2021
_chemical_formula_moiety 'C45 H33 N3 O6 Re, F6 P, O'
_chemical_formula_sum 'C45 H33 F6 N3 O7 P Re'
_chemical_formula_weight 1058.95
_space_group_crystal_system monoclinic
_space_group_IT_number 14
_space_group_name_Hall '-P 2yn'
_space_group_name_H-M_alt 'P 1 21/n 1'
_symmetry_Int_Tables_number 14
_audit_block_doi 10.5517/ccdc.csd.cc24gjnt
_audit_creation_date 2020-01-27
_audit_creation_method
;
Olex2 1.2
(compiled 2018.05.29 svn.r3508 for OlexSys, GUI svn.r5506)
;
_audit_update_record
;
2020-01-27 deposited with the CCDC.	2021-01-04 downloaded from the CCDC.
;
_cell_angle_alpha 90
_cell_angle_beta 97.803(2)
_cell_angle_gamma 90
_cell_formula_units_Z 4
_cell_length_a 11.0800(7)
_cell_length_b 14.2305(9)
_cell_length_c 30.792(2)
_cell_measurement_reflns_used 9921
_cell_measurement_temperature 150(2)
_cell_measurement_theta_max 30.56
_cell_measurement_theta_min 2.27
_cell_volume 4810.1(5)
_computing_molecular_graphics 'Olex2 (Dolomanov et al., 2009)'
_computing_publication_material 'Olex2 (Dolomanov et al., 2009)'
_computing_structure_refinement 'olex2.refine (Bourhis et al., 2015)'
_diffrn_ambient_temperature 150.0
_diffrn_measured_fraction_theta_full 0.9982
_diffrn_measured_fraction_theta_max 0.9982
_diffrn_measurement_device_type 'Bruker APEX-II CCD'
_diffrn_measurement_method '\f and \w scans'
_diffrn_radiation_type 'Mo K\a'
_diffrn_radiation_wavelength 0.71073
_diffrn_reflns_av_R_equivalents 0.0836
_diffrn_reflns_av_unetI/netI 0.1097
_diffrn_reflns_limit_h_max 14
_diffrn_reflns_limit_h_min -12
_diffrn_reflns_limit_k_max 15
_diffrn_reflns_limit_k_min -18
_diffrn_reflns_limit_l_max 41
_diffrn_reflns_limit_l_min -41
_diffrn_reflns_number 40843
_diffrn_reflns_theta_full 28.2823
_diffrn_reflns_theta_max 28.28
_diffrn_reflns_theta_min 2.34
_exptl_absorpt_coefficient_mu 2.631
_exptl_crystal_colour orange
_exptl_crystal_density_diffrn 1.4622
_exptl_crystal_description plate
_exptl_crystal_F_000 2094.1669
_exptl_crystal_size_max 0.1
_exptl_crystal_size_mid 0.03
_exptl_crystal_size_min 0.02
_refine_diff_density_max 4.9565
_refine_diff_density_min -8.5458
_refine_diff_density_rms 0.3941
_refine_ls_d_res_high 0.7500
_refine_ls_d_res_low 8.6918
_refine_ls_goodness_of_fit_ref 1.0735
_refine_ls_hydrogen_treatment constr
_refine_ls_matrix_type full
_refine_ls_number_constraints 76
_refine_ls_number_parameters 632
_refine_ls_number_reflns 11900
_refine_ls_number_restraints 237
_refine_ls_restrained_S_all 1.0624
_refine_ls_R_factor_all 0.1297
_refine_ls_R_factor_gt 0.0854
_refine_ls_shift/su_max 0.0031
_refine_ls_shift/su_mean 0.0001
_refine_ls_structure_factor_coef Fsqd
_refine_ls_weighting_details 'w=1/[\s^2^(Fo^2^)+(0.0664P)^2^+57.9581P] where P=(Fo^2^+2Fc^2^)/3'
_refine_ls_weighting_scheme calc
_refine_ls_wR_factor_gt 0.1794
_refine_ls_wR_factor_ref 0.2005
_reflns_Friedel_coverage 0.0
_reflns_limit_h_max 13
_reflns_limit_h_min -14
_reflns_limit_k_max 18
_reflns_limit_k_min 0
_reflns_limit_l_max 40
_reflns_limit_l_min -12
_reflns_number_gt 7983
_reflns_number_total 11900
_reflns_threshold_expression I>=2u(I)
_cod_data_source_file d0dt04220j2.cif
_cod_data_source_block mo_Orlando_Re_0m
_cod_depositor_comments 'Adding full bibliography for 7706339.cif.'
_cod_original_sg_symbol_Hall '-P 2ybc (x-z,y,z)'
_cod_database_code 7706339
_olex2_refinement_description
;

1. Fixed Uiso
 At 1.2 times of:
  All C(H) groups
 At 1.5 times of:
  All C(H,H,H) groups
2. Rigid bond restraints
 C16, C1A, C2B, C3B, C4B, C5B, C6B, O1B, C7B
 with sigma for 1-2 distances of 0.003 and sigma for 1-3 distances of 0.006
 C16, C2A, C4A, C5A, C6A, O1A, C7A
 with sigma for 1-2 distances of 0.003 and sigma for 1-3 distances of 0.006
 C23
 with sigma for 1-2 distances of 0.003 and sigma for 1-3 distances of 0.006
 C19, C7, C8, C9, C10, C11, C12
 with sigma for 1-2 distances of 0.003 and sigma for 1-3 distances of 0.006
3. Uiso/Uaniso restraints and constraints
C16 \\sim C1A \\sim C2B \\sim C3B \\sim C4B \\sim C5B \\sim C6B \\sim O1B \\sim
C7B: within 2A with sigma of 0.003 and sigma for terminal atoms of 0.006
C16 \\sim C2A \\sim C4A \\sim C5A \\sim C6A \\sim O1A \\sim C7A: within 2A with
sigma of 0.003 and sigma for terminal atoms of 0.006
C23: within 2A with sigma of 0.003 and sigma for terminal atoms of 0.006
C19 \\sim C7 \\sim C8 \\sim C9 \\sim C10 \\sim C11 \\sim C12: within 2A with
sigma of 0.003 and sigma for terminal atoms of 0.006
Uanis(C6A) \\sim Ueq, Uanis(C6B) \\sim Ueq, Uanis(C1A) \\sim Ueq, Uanis(C2B)
\\sim Ueq, Uanis(C2A) \\sim Ueq, Uanis(C3B) \\sim Ueq, Uanis(C3A) \\sim Ueq,
Uanis(C4B) \\sim Ueq, Uanis(C4A) \\sim Ueq, Uanis(C5B) \\sim Ueq, Uanis(C5A)
\\sim Ueq, Uanis(O1A) \\sim Ueq, Uanis(O1B) \\sim Ueq, Uanis(C7A) \\sim Ueq,
Uanis(C7B) \\sim Ueq: with sigma of 0.01 and sigma for terminal atoms of 0.02
Uanis(O8) \\sim Ueq: with sigma of 0.001 and sigma for terminal atoms of 0.02
Uanis(O0aa) \\sim Ueq: with sigma of 0.001 and sigma for terminal atoms of 0.002
4. Others
 Sof(C2B)=Sof(H2B)=Sof(C3B)=Sof(H3B)=Sof(C4B)=Sof(C5B)=Sof(H5B)=Sof(C6B)=
 Sof(H6B)=Sof(O1B)=Sof(C7B)=Sof(H7Ba)=Sof(H7Bb)=Sof(H7Bc)=1-FVAR(1)
 Sof(C6A)=Sof(H6A)=Sof(C2A)=Sof(H2A)=Sof(C3A)=Sof(H3A)=Sof(C4A)=Sof(C5A)=
 Sof(H5A)=Sof(O1A)=Sof(C7A)=Sof(H7Aa)=Sof(H7Ab)=Sof(H7Ac)=FVAR(1)
 Fixed Sof: O8(0.5) O0aa(0.5)
5.a Aromatic/amide H refined with riding coordinates:
 C2B(H2B), C3B(H3B), C5B(H5B), C6B(H6B), C4(H4), C5(H5), C6(H6), C7(H7),
 C10(H10), C11(H11), C12(H12), C13(H13), C14(H14), C15(H15), C17(H17), C18(H18),
  C20(H20), C21(H21), C22(H22), C25(H25), C28(H28), C29(H29), C31(H31),
 C33(H33), C34(H34), C39(H39), C41(H41), C6A(H6A), C2A(H2A), C3A(H3A), C5A(H5A)
5.b Fitted hexagon refined as free rotating group:
 C1A(C2B,C3B,C4B,C5B,C6B)
5.c Idealised Me refined as rotating group:
 C7A(H7Aa,H7Ab,H7Ac), C7B(H7Ba,H7Bb,H7Bc), C45(H45a,H45b,H45c)
;
_olex2_submission_special_instructions 'No special instructions were received'

loop_
_space_group_symop_id
_space_group_symop_operation_xyz
1 x,y,z
2 -x+1/2,y+1/2,-z+1/2
3 -x,-y,-z
4 x-1/2,-y-1/2,z-1/2

loop_
_atom_site_label
_atom_site_type_symbol
_atom_site_fract_x
_atom_site_fract_y
_atom_site_fract_z
_atom_site_U_iso_or_equiv
_atom_site_adp_type
_atom_site_occupancy
_atom_site_refinement_flags_posn
_atom_site_refinement_flags_adp
_atom_site_disorder_group
C1A C 0.2712(12) -0.1907(9) -0.0444(4) 0.061(3) Uani 1.000000 . U .
C2B C 0.238(3) -0.2849(10) -0.0474(7) 0.061(3) Uani 0.260(14) G U 2
H2B H 0.226(3) -0.3187(10) -0.0218(7) 0.074(4) Uiso 0.260(14) R . 2
C3B C 0.224(3) -0.3298(15) -0.0879(10) 0.061(3) Uani 0.260(14) G U 2
H3B H 0.201(3) -0.3942(15) -0.0899(10) 0.074(4) Uiso 0.260(14) R . 2
C4B C 0.242(3) -0.280(3) -0.1253(7) 0.062(3) Uani 0.260(14) G U 2
C5B C 0.275(4) -0.186(3) -0.1223(5) 0.061(3) Uani 0.260(14) G U 2
H5B H 0.288(4) -0.152(3) -0.1480(5) 0.074(4) Uiso 0.260(14) R . 2
C6B C 0.290(3) -0.1412(15) -0.0819(6) 0.061(3) Uani 0.260(14) G U 2
H6B H 0.312(3) -0.0768(15) -0.0798(6) 0.074(4) Uiso 0.260(14) R . 2
Re1 Re 0.09425(3) 0.63152(3) 0.235813(12) 0.02745(12) Uani 1.000000 . . .
P1 P 0.7695(3) 0.8758(2) 0.16572(11) 0.0519(8) Uani 1.000000 . . .
F1 F 0.7525(6) 0.9738(6) 0.1890(2) 0.069(2) Uani 1.000000 . . .
F2 F 0.6656(6) 0.8323(7) 0.1914(3) 0.087(3) Uani 1.000000 . . .
F3 F 0.8713(7) 0.8470(6) 0.2045(3) 0.078(2) Uani 1.000000 . . .
F4 F 0.8721(5) 0.9203(5) 0.1405(2) 0.0561(18) Uani 1.000000 . . .
F5 F 0.7844(7) 0.7763(6) 0.1425(3) 0.084(3) Uani 1.000000 . . .
F6 F 0.6672(5) 0.9057(6) 0.1266(2) 0.065(2) Uani 1.000000 . . .
N1 N 0.1448(6) 0.5410(5) 0.2926(2) 0.0254(16) Uani 1.000000 . . .
N2 N 0.2903(6) 0.6347(5) 0.2473(2) 0.0253(15) Uani 1.000000 . . .
N3 N 0.1204(7) 0.4985(5) 0.2016(2) 0.0309(17) Uani 1.000000 . . .
O1 O 0.0690(7) 0.8190(6) 0.2828(3) 0.056(2) Uani 1.000000 . . .
O2 O 0.0666(6) 0.7394(5) 0.1492(2) 0.0441(18) Uani 1.000000 . . .
O3 O -0.1822(6) 0.6061(6) 0.2250(2) 0.053(2) Uani 1.000000 . . .
O4 O 0.3435(8) -0.0747(6) 0.0074(3) 0.063(2) Uani 1.000000 . . .
O6 O 0.4512(8) -0.4279(8) 0.1321(3) 0.076(3) Uani 1.000000 . . .
O8 O 0.9084(15) 0.5265(12) 0.1047(6) 0.066(5) Uani 0.500000 . U .
C1 C 0.0789(9) 0.7488(8) 0.2666(4) 0.042(3) Uani 1.000000 . . .
C2 C 0.0750(8) 0.7002(7) 0.1825(3) 0.034(2) Uani 1.000000 . . .
C3 C -0.0794(9) 0.6163(7) 0.2289(3) 0.035(2) Uani 1.000000 . . .
C4 C 0.0650(8) 0.4977(7) 0.3150(3) 0.035(2) Uani 1.000000 . . .
H4 H -0.0184(8) 0.5155(7) 0.3099(3) 0.042(3) Uiso 1.000000 R . .
C5 C 0.1007(10) 0.4278(7) 0.3453(3) 0.039(2) Uani 1.000000 . . .
H5 H 0.0426(10) 0.3985(7) 0.3609(3) 0.047(3) Uiso 1.000000 R . .
C6 C 0.2208(9) 0.4013(7) 0.3526(3) 0.036(2) Uani 1.000000 . . .
H6 H 0.2464(9) 0.3516(7) 0.3724(3) 0.044(3) Uiso 1.000000 R . .
C7 C 0.3037(8) 0.4479(7) 0.3308(3) 0.0299(14) Uani 1.000000 . U .
H7 H 0.3878(8) 0.4326(7) 0.3364(3) 0.0359(17) Uiso 1.000000 R . .
C8 C 0.2635(8) 0.5171(7) 0.3008(3) 0.0292(13) Uani 1.000000 . U .
C9 C 0.3468(7) 0.5733(7) 0.2766(3) 0.0291(12) Uani 1.000000 . U .
C10 C 0.4687(8) 0.5629(7) 0.2830(3) 0.0337(13) Uani 1.000000 . U .
H10 H 0.5043(8) 0.5157(7) 0.3025(3) 0.0404(15) Uiso 1.000000 R . .
C11 C 0.5425(8) 0.6192(7) 0.2618(3) 0.0372(14) Uani 1.000000 . U .
H11 H 0.6287(8) 0.6140(7) 0.2674(3) 0.0446(16) Uiso 1.000000 R . .
C12 C 0.4870(8) 0.6840(8) 0.2317(3) 0.0386(16) Uani 1.000000 . U .
H12 H 0.5342(8) 0.7224(8) 0.2153(3) 0.0464(19) Uiso 1.000000 R . .
C13 C 0.3638(9) 0.6910(7) 0.2265(3) 0.036(2) Uani 1.000000 . . .
H13 H 0.3266(9) 0.7380(7) 0.2073(3) 0.043(3) Uiso 1.000000 R . .
C14 C 0.0502(8) 0.4230(6) 0.2042(3) 0.033(2) Uani 1.000000 . . .
H14 H -0.0117(8) 0.4263(6) 0.2226(3) 0.039(3) Uiso 1.000000 R . .
C15 C 0.0619(9) 0.3408(7) 0.1817(3) 0.036(2) Uani 1.000000 . . .
H15 H 0.0085(9) 0.2898(7) 0.1848(3) 0.044(3) Uiso 1.000000 R . .
C16 C 0.1520(9) 0.3322(7) 0.1545(3) 0.033(2) Uani 1.000000 . U .
C17 C 0.2261(9) 0.4113(7) 0.1521(3) 0.033(2) Uani 1.000000 . . .
H17 H 0.2898(9) 0.4097(7) 0.1344(3) 0.040(3) Uiso 1.000000 R . .
C18 C 0.2074(8) 0.4905(7) 0.1750(3) 0.032(2) Uani 1.000000 . . .
H18 H 0.2583(8) 0.5432(7) 0.1722(3) 0.038(3) Uiso 1.000000 R . .
C19 C 0.1683(9) 0.2452(7) 0.1302(3) 0.035(2) Uani 1.000000 . U .
C20 C 0.0685(10) 0.1846(7) 0.1161(3) 0.040(2) Uani 1.000000 . . .
H20 H -0.0093(10) 0.1995(7) 0.1239(3) 0.048(3) Uiso 1.000000 R . .
C21 C 0.2808(10) 0.2221(8) 0.1187(3) 0.042(3) Uani 1.000000 . . .
H21 H 0.3494(10) 0.2604(8) 0.1284(3) 0.051(3) Uiso 1.000000 R . .
C22 C 0.0806(10) 0.1066(8) 0.0919(3) 0.043(3) Uani 1.000000 . . .
H22 H 0.0123(10) 0.0669(8) 0.0839(3) 0.052(3) Uiso 1.000000 R . .
C23 C 0.1942(10) 0.0835(7) 0.0783(3) 0.039(2) Uani 1.000000 . U .
C24 C 0.2948(10) 0.1422(8) 0.0927(3) 0.045(3) Uani 1.000000 . . .
C25 C 0.4098(10) 0.1227(9) 0.0802(4) 0.055(3) Uani 1.000000 . . .
H25 H 0.4779(10) 0.1608(9) 0.0907(4) 0.066(4) Uiso 1.000000 R . .
C26 C 0.2092(9) 0.0044(8) 0.0503(4) 0.044(3) Uani 1.000000 . . .
C27 C 0.3223(12) -0.0067(8) 0.0391(4) 0.051(3) Uani 1.000000 . . .
C28 C 0.4239(11) 0.0471(10) 0.0523(4) 0.059(3) Uani 1.000000 . . .
H28 H 0.5002(11) 0.0335(10) 0.0428(4) 0.070(4) Uiso 1.000000 R . .
C29 C 0.1134(10) -0.0578(8) 0.0323(3) 0.043(3) Uani 1.000000 . . .
H29 H 0.0316(10) -0.0460(8) 0.0367(3) 0.052(3) Uiso 1.000000 R . .
C30 C 0.2658(12) -0.1577(8) 0.0040(3) 0.048(3) Uani 1.000000 . . .
C31 C 0.1407(12) -0.1328(8) 0.0092(4) 0.054(3) Uani 1.000000 . . .
H31 H 0.0763(12) -0.1713(8) -0.0043(4) 0.065(4) Uiso 1.000000 R . .
C32 C 0.3216(10) -0.2273(8) 0.0381(4) 0.043(3) Uani 1.000000 . . .
C33 C 0.2470(10) -0.2964(9) 0.0532(4) 0.055(3) Uani 1.000000 . . .
H33 H 0.1629(10) -0.2984(9) 0.0418(4) 0.065(4) Uiso 1.000000 R . .
C34 C 0.4377(12) -0.2283(9) 0.0558(5) 0.062(4) Uani 1.000000 . . .
H34 H 0.4901(12) -0.1825(9) 0.0459(5) 0.074(4) Uiso 1.000000 R . .
C39 C 0.4874(10) -0.2901(10) 0.0872(5) 0.058(3) Uani 1.000000 . . .
H39 H 0.5709(10) -0.2853(10) 0.0992(5) 0.070(4) Uiso 1.000000 R . .
C40 C 0.4151(11) -0.3595(9) 0.1013(4) 0.051(3) Uani 1.000000 . . .
C41 C 0.2930(10) -0.3607(9) 0.0839(4) 0.058(3) Uani 1.000000 . . .
H41 H 0.2407(10) -0.4069(9) 0.0936(4) 0.070(4) Uiso 1.000000 R . .
C6A C 0.2565(14) -0.1229(13) -0.0759(5) 0.053(3) Uani 0.740(14) . U 1
H6A H 0.2458(14) -0.0594(13) -0.0677(5) 0.063(3) Uiso 0.740(14) R . 1
C2A C 0.2997(19) -0.2793(14) -0.0551(6) 0.071(5) Uani 0.740(14) . U 1
H2A H 0.3217(19) -0.3251(14) -0.0330(6) 0.085(7) Uiso 0.740(14) R . 1
C3A C 0.2958(18) -0.3029(13) -0.1010(6) 0.066(5) Uani 0.740(14) . U 1
H3A H 0.3098(18) -0.3652(13) -0.1101(6) 0.080(6) Uiso 0.740(14) R . 1
C4A C 0.2717(17) -0.2333(15) -0.1301(6) 0.056(2) Uani 0.740(14) . U 1
C5A C 0.2570(15) -0.1454(13) -0.1194(6) 0.054(2) Uani 0.740(14) . U 1
H5A H 0.2468(15) -0.0979(13) -0.1412(6) 0.065(3) Uiso 0.740(14) R . 1
O1A O 0.2624(11) -0.2545(9) -0.1751(4) 0.060(2) Uani 0.740(14) . U 1
C7A C 0.2854(17) -0.3413(14) -0.1905(6) 0.061(3) Uani 0.740(14) . U 1
H7Aa H 0.287(11) -0.338(2) -0.2222(9) 0.091(4) Uiso 0.740(14) GR . 1
H7Ab H 0.365(5) -0.363(4) -0.176(3) 0.091(4) Uiso 0.740(14) GR . 1
H7Ac H 0.221(6) -0.385(2) -0.184(4) 0.091(4) Uiso 0.740(14) GR . 1
O1B O 0.238(3) -0.349(2) -0.1655(11) 0.062(4) Uani 0.260(14) . U 2
C7B C 0.303(5) -0.274(4) -0.1975(18) 0.062(4) Uani 0.260(14) . U 2
H7Ba H 0.240(5) -0.239(18) -0.216(8) 0.092(6) Uiso 0.260(14) GR . 2
H7Bb H 0.36(3) -0.231(16) -0.1790(18) 0.092(6) Uiso 0.260(14) GR . 2
H7Bc H 0.35(3) -0.310(4) -0.216(8) 0.092(6) Uiso 0.260(14) GR . 2
C45 C 0.5805(13) -0.4357(14) 0.1458(5) 0.097(6) Uani 1.000000 . . .
H45a H 0.6215(18) -0.451(9) 0.1204(9) 0.145(9) Uiso 1.000000 GR . .
H45b H 0.612(2) -0.376(3) 0.159(4) 0.145(9) Uiso 1.000000 GR . .
H45c H 0.5961(15) -0.486(6) 0.168(3) 0.145(9) Uiso 1.000000 GR . .
O0aa O 0.2189(19) 0.1711(15) -0.0304(7) 0.081(6) Uani 0.500000 . U .

loop_
_atom_site_aniso_label
_atom_site_aniso_U_11
_atom_site_aniso_U_22
_atom_site_aniso_U_33
_atom_site_aniso_U_12
_atom_site_aniso_U_13
_atom_site_aniso_U_23
C1A 0.065(4) 0.062(4) 0.056(4) 0.003(2) 0.011(2) -0.0019(19)
C2B 0.065(5) 0.063(4) 0.057(4) 0.003(2) 0.011(2) -0.001(2)
C3B 0.065(5) 0.063(4) 0.057(4) 0.003(2) 0.011(2) -0.0012(19)
C4B 0.064(5) 0.064(4) 0.057(4) 0.0031(19) 0.0107(19) -0.0009(18)
C5B 0.064(5) 0.064(4) 0.057(4) 0.003(2) 0.011(2) -0.0010(19)
C6B 0.065(5) 0.063(4) 0.057(4) 0.003(2) 0.011(2) -0.001(2)
Re1 0.01879(17) 0.0321(2) 0.0306(2) 0.00013(17) 0.00018(12) 0.00181(18)
P1 0.0307(14) 0.064(2) 0.0592(19) -0.0095(15) -0.0013(13) 0.0130(17)
F1 0.044(4) 0.090(6) 0.076(5) -0.005(4) 0.019(4) -0.009(4)
F2 0.046(4) 0.119(7) 0.096(6) -0.027(4) 0.008(4) 0.048(5)
F3 0.050(4) 0.111(7) 0.068(5) 0.002(4) -0.008(4) 0.025(5)
F4 0.032(3) 0.078(5) 0.060(4) -0.015(3) 0.013(3) -0.004(4)
F5 0.058(5) 0.062(5) 0.127(8) -0.010(4) -0.000(5) -0.001(5)
F6 0.031(3) 0.099(6) 0.062(5) -0.008(4) -0.005(3) 0.011(4)
N1 0.014(3) 0.028(4) 0.034(4) -0.003(3) -0.001(3) 0.003(3)
N2 0.023(3) 0.030(4) 0.023(4) -0.006(3) 0.003(3) 0.001(3)
N3 0.034(4) 0.032(4) 0.027(4) -0.005(4) 0.006(3) 0.000(3)
O1 0.049(5) 0.046(5) 0.068(6) 0.012(4) -0.013(4) -0.017(4)
O2 0.040(4) 0.046(4) 0.045(5) -0.004(3) -0.001(3) 0.009(4)
O3 0.021(4) 0.091(6) 0.046(5) -0.011(4) -0.002(3) 0.011(4)
O4 0.084(6) 0.053(5) 0.060(5) -0.016(5) 0.042(5) -0.015(4)
O6 0.054(5) 0.116(8) 0.056(6) 0.015(6) 0.001(4) 0.018(6)
O8 0.057(9) 0.063(10) 0.067(10) 0.001(7) -0.028(6) -0.003(7)
C1 0.032(5) 0.049(7) 0.044(6) 0.000(5) -0.005(5) -0.002(5)
C2 0.025(5) 0.034(5) 0.038(6) -0.004(4) -0.010(4) 0.006(4)
C3 0.031(5) 0.053(7) 0.020(4) -0.004(5) 0.001(4) 0.007(4)
C4 0.023(5) 0.043(6) 0.040(6) -0.003(4) 0.004(4) 0.000(5)
C5 0.043(6) 0.045(6) 0.032(5) -0.011(5) 0.013(5) 0.000(5)
C6 0.039(6) 0.036(5) 0.032(5) -0.003(5) -0.001(4) 0.002(4)
C7 0.018(3) 0.038(3) 0.033(3) 0.000(2) 0.000(2) -0.003(2)
C8 0.017(2) 0.038(3) 0.032(3) -0.001(2) 0.0022(19) -0.003(2)
C9 0.012(2) 0.040(3) 0.034(3) -0.0020(19) 0.0023(18) -0.003(2)
C10 0.015(2) 0.047(3) 0.040(3) -0.0023(19) 0.0049(18) -0.002(2)
C11 0.016(2) 0.053(3) 0.044(3) -0.003(2) 0.0079(19) -0.001(2)
C12 0.020(3) 0.054(4) 0.043(4) -0.003(2) 0.011(2) 0.001(2)
C13 0.041(6) 0.035(5) 0.029(5) -0.004(5) -0.006(4) 0.010(4)
C14 0.028(5) 0.029(5) 0.042(6) -0.000(4) 0.010(4) -0.000(4)
C15 0.039(6) 0.033(5) 0.039(6) -0.004(4) 0.013(5) 0.001(4)
C16 0.030(5) 0.035(5) 0.033(5) 0.006(4) -0.002(4) -0.001(4)
C17 0.032(5) 0.039(5) 0.028(5) -0.002(4) 0.002(4) -0.004(4)
C18 0.030(5) 0.037(5) 0.029(5) -0.005(4) 0.007(4) 0.004(4)
C19 0.036(5) 0.039(6) 0.028(5) 0.004(5) 0.002(4) -0.001(4)
C20 0.037(6) 0.044(6) 0.037(6) -0.001(5) 0.000(5) -0.003(5)
C21 0.042(6) 0.045(6) 0.040(6) -0.003(5) 0.004(5) -0.007(5)
C22 0.042(6) 0.055(7) 0.032(6) -0.006(5) -0.002(5) 0.002(5)
C23 0.045(6) 0.031(5) 0.041(6) -0.003(5) 0.006(5) 0.004(4)
C24 0.042(6) 0.056(7) 0.039(6) 0.011(5) 0.010(5) -0.006(5)
C25 0.039(6) 0.055(7) 0.072(8) -0.015(6) 0.015(6) -0.002(7)
C26 0.033(6) 0.062(7) 0.042(6) -0.001(5) 0.021(5) 0.007(5)
C27 0.071(8) 0.034(6) 0.051(7) -0.004(6) 0.017(6) 0.001(5)
C28 0.038(6) 0.077(9) 0.067(8) -0.009(6) 0.029(6) -0.015(7)
C29 0.040(6) 0.057(7) 0.030(6) -0.008(5) -0.008(4) 0.005(5)
C30 0.073(8) 0.045(6) 0.027(5) -0.013(6) 0.013(5) -0.008(5)
C31 0.076(9) 0.050(7) 0.037(6) -0.008(7) 0.015(6) -0.007(6)
C32 0.037(6) 0.046(6) 0.048(7) -0.011(5) 0.014(5) -0.015(5)
C33 0.036(6) 0.071(8) 0.053(7) -0.017(6) -0.007(5) 0.009(6)
C34 0.053(8) 0.043(7) 0.097(11) -0.001(6) 0.042(8) -0.013(7)
C39 0.027(6) 0.069(9) 0.081(9) -0.007(6) 0.012(6) -0.030(7)
C40 0.046(6) 0.073(8) 0.034(6) 0.010(6) 0.000(5) -0.005(6)
C41 0.034(6) 0.076(9) 0.064(8) -0.013(6) 0.003(5) 0.023(7)
C6A 0.044(4) 0.064(5) 0.050(4) -0.003(2) 0.009(2) -0.002(2)
C2A 0.088(9) 0.067(8) 0.062(8) -0.002(4) 0.023(5) 0.004(4)
C3A 0.079(9) 0.056(8) 0.065(8) 0.005(4) 0.011(4) -0.011(4)
C4A 0.054(4) 0.065(4) 0.051(4) -0.003(2) 0.010(2) -0.003(2)
C5A 0.049(4) 0.064(4) 0.050(4) -0.003(2) 0.009(2) -0.002(2)
O1A 0.060(4) 0.068(4) 0.053(4) -0.002(2) 0.011(2) -0.004(2)
C7A 0.060(4) 0.068(4) 0.054(4) -0.002(2) 0.011(2) -0.005(2)
O1B 0.064(5) 0.065(5) 0.057(5) 0.003(2) 0.011(2) -0.001(2)
C7B 0.064(6) 0.065(5) 0.057(5) 0.003(2) 0.011(2) -0.001(2)
C45 0.064(10) 0.148(17) 0.075(11) 0.042(11) -0.003(8) -0.000(11)
O0aa 0.080(6) 0.082(6) 0.080(6) -0.0006(10) 0.0107(11) 0.0010(10)

loop_
_atom_type_symbol
_atom_type_scat_dispersion_real
_atom_type_scat_dispersion_imag
_atom_type_scat_Cromer_Mann_a1
_atom_type_scat_Cromer_Mann_a2
_atom_type_scat_Cromer_Mann_a3
_atom_type_scat_Cromer_Mann_a4
_atom_type_scat_Cromer_Mann_b1
_atom_type_scat_Cromer_Mann_b2
_atom_type_scat_Cromer_Mann_b3
_atom_type_scat_Cromer_Mann_b4
_atom_type_scat_Cromer_Mann_c
_atom_type_scat_source
_atom_type_scat_dispersion_source
C 0.00347 0.00161 2.31000 1.02000 1.58860 0.86500 20.84390 10.20750 0.56870 51.65120 0.215599998832 'International Tables Volume C Table 6.1.1.4 (pp. 500-502)' 'Henke, Gullikson and Davis, At. Data and Nucl. Data Tables, 1993, 54, 2'
F 0.01794 0.01033 3.53920 2.64120 1.51700 1.02430 10.28250 4.29440 0.26150 26.14760 0.277599990368 'International Tables Volume C Table 6.1.1.4 (pp. 500-502)' 'Henke, Gullikson and Davis, At. Data and Nucl. Data Tables, 1993, 54, 2'
H 0.00000 0.00000 0.49300 0.32291 0.14019 0.04081 10.51090 26.12570 3.14236 57.79970 0.0030380000826 'International Tables Volume C Table 6.1.1.4 (pp. 500-502)' 'Henke, Gullikson and Davis, At. Data and Nucl. Data Tables, 1993, 54, 2'
O 0.01158 0.00611 3.04850 2.28680 1.54630 0.86700 13.27710 5.70110 0.32390 32.90890 0.250800013542 'International Tables Volume C Table 6.1.1.4 (pp. 500-502)' 'Henke, Gullikson and Davis, At. Data and Nucl. Data Tables, 1993, 54, 2'
N 0.00653 0.00323 12.21260 3.13220 2.01250 1.16630 0.00570 9.89330 28.99750 0.58260 -11.5290002823 'International Tables Volume C Table 6.1.1.4 (pp. 500-502)' 'Henke, Gullikson and Davis, At. Data and Nucl. Data Tables, 1993, 54, 2'
P 0.10434 0.09671 6.43450 4.17910 1.78000 1.49080 1.90670 27.15700 0.52600 68.16450 1.11489999294 'International Tables Volume C Table 6.1.1.4 (pp. 500-502)' 'Henke, Gullikson and Davis, At. Data and Nucl. Data Tables, 1993, 54, 2'
Re -0.86767 7.12843 28.76210 15.71890 14.55640 5.44174 1.67191 9.09227 0.35050 52.08610 10.4720001221 'International Tables Volume C Table 6.1.1.4 (pp. 500-502)' 'Henke, Gullikson and Davis, At. Data and Nucl. Data Tables, 1993, 54, 2'

loop_
_geom_angle_atom_site_label_1
_geom_angle_atom_site_label_2
_geom_angle_atom_site_label_3
_geom_angle
_geom_angle_site_symmetry_1
_geom_angle_site_symmetry_3
_geom_angle_publ_flag
C6B C1A C2B 120.0 . . ?
C2A C1A C6A 119.8(14) . . ?
C4B C3B C2B 120.0 . . ?
C5B C4B C3B 120.0 . . ?
O1B C4B C3B 110(3) . . ?
O1B C4B C5B 129(3) . . ?
C6B C5B C4B 120.000000000(15) . . ?
N2 Re1 N1 74.8(3) . . ?
N3 Re1 N1 80.8(3) . . ?
N3 Re1 N2 84.4(3) . . ?
C1 Re1 N1 98.5(4) . . ?
C1 Re1 N2 93.2(4) . . ?
C1 Re1 N3 177.5(4) . . ?
C2 Re1 N1 169.6(3) . . ?
C2 Re1 N2 97.1(3) . . ?
C2 Re1 N3 92.0(4) . . ?
C2 Re1 C1 88.4(4) . . ?
C3 Re1 N1 99.6(3) . . ?
C3 Re1 N2 174.0(3) . . ?
C3 Re1 N3 92.6(4) . . ?
C3 Re1 C1 89.9(4) . . ?
C3 Re1 C2 88.2(4) . . ?
F2 P1 F1 88.8(5) . . ?
F3 P1 F1 90.1(5) . . ?
F3 P1 F2 90.8(4) . . ?
F4 P1 F1 90.4(4) . . ?
F4 P1 F2 179.2(5) . . ?
F4 P1 F3 89.3(4) . . ?
F5 P1 F1 179.0(4) . . ?
F5 P1 F2 90.2(5) . . ?
F5 P1 F3 90.1(5) . . ?
F5 P1 F4 90.6(4) . . ?
F6 P1 F1 89.5(4) . . ?
F6 P1 F2 89.5(4) . . ?
F6 P1 F3 179.5(5) . . ?
F6 P1 F4 90.3(4) . . ?
F6 P1 F5 90.3(5) . . ?
C4 N1 Re1 124.5(6) . . ?
C8 N1 Re1 115.9(6) . . ?
C8 N1 C4 118.8(8) . . ?
C9 N2 Re1 117.6(5) . . ?
C13 N2 Re1 126.1(6) . . ?
C13 N2 C9 116.2(7) . . ?
C14 N3 Re1 123.1(6) . . ?
C18 N3 Re1 120.8(6) . . ?
C18 N3 C14 116.0(8) . . ?
C30 O4 C27 116.8(8) . . ?
C45 O6 C40 116.0(11) . . ?
O1 C1 Re1 177.1(10) . . ?
O2 C2 Re1 177.0(9) . . ?
O3 C3 Re1 179.0(9) . . ?
C5 C4 N1 121.8(9) . . ?
C6 C5 C4 119.4(9) . . ?
C7 C6 C5 118.9(9) . . ?
C8 C7 C6 119.5(8) . . ?
C7 C8 N1 121.5(8) . . ?
C9 C8 N1 115.1(8) . . ?
C9 C8 C7 123.4(8) . . ?
C8 C9 N2 114.7(7) . . ?
C10 C9 N2 122.3(9) . . ?
C10 C9 C8 122.9(9) . . ?
C11 C10 C9 121.1(10) . . ?
C12 C11 C10 117.8(8) . . ?
C13 C12 C11 118.4(9) . . ?
C12 C13 N2 123.9(9) . . ?
C15 C14 N3 124.0(9) . . ?
C16 C15 C14 120.2(9) . . ?
C17 C16 C15 115.7(9) . . ?
C19 C16 C15 121.9(9) . . ?
C19 C16 C17 122.4(9) . . ?
C18 C17 C16 120.4(9) . . ?
C17 C18 N3 123.7(9) . . ?
C20 C19 C16 121.4(9) . . ?
C21 C19 C16 120.5(9) . . ?
C21 C19 C20 118.0(9) . . ?
C22 C20 C19 122.2(10) . . ?
C24 C21 C19 120.6(10) . . ?
C23 C22 C20 120.7(10) . . ?
C24 C23 C22 117.7(9) . . ?
C26 C23 C22 122.5(10) . . ?
C26 C23 C24 119.8(9) . . ?
C23 C24 C21 120.6(10) . . ?
C25 C24 C21 119.2(11) . . ?
C25 C24 C23 120.2(10) . . ?
C28 C25 C24 120.0(11) . . ?
C27 C26 C23 115.5(10) . . ?
C29 C26 C23 125.0(9) . . ?
C29 C26 C27 119.4(11) . . ?
C26 C27 O4 120.1(11) . . ?
C28 C27 O4 112.2(10) . . ?
C28 C27 C26 127.5(11) . . ?
C27 C28 C25 117.0(10) . . ?
C31 C29 C26 119.2(11) . . ?
O4 C30 C1A 102.2(9) . . ?
C31 C30 C1A 109.6(10) . . ?
C31 C30 O4 110.9(10) . . ?
C32 C30 C1A 113.5(10) . . ?
C32 C30 O4 107.4(9) . . ?
C32 C30 C31 112.8(9) . . ?
C30 C31 C29 122.5(11) . . ?
C33 C32 C30 119.0(10) . . ?
C34 C32 C30 125.0(11) . . ?
C34 C32 C33 116.0(12) . . ?
C41 C33 C32 121.2(11) . . ?
C39 C34 C32 124.9(12) . . ?
C40 C39 C34 119.2(11) . . ?
C39 C40 O6 126.5(11) . . ?
C41 C40 O6 115.7(11) . . ?
C41 C40 C39 117.7(12) . . ?
C40 C41 C33 120.9(11) . . ?
C4A C3A C2A 117.3(17) . . ?
C5A C4A C3A 123.9(18) . . ?
O1A C4A C3A 118.8(18) . . ?
O1A C4A C5A 117.3(17) . . ?
C4A C5A C6A 119.0(17) . . ?
C7A O1A C4A 123.1(15) . . ?
C7B O1B C4B 95(3) . . ?

loop_
_geom_bond_atom_site_label_1
_geom_bond_atom_site_label_2
_geom_bond_distance
_geom_bond_site_symmetry_2
_geom_bond_publ_flag
C1A C2B 1.3900 . ?
C1A C6B 1.3900 . ?
C1A C30 1.572(15) . ?
C1A C6A 1.36(2) . ?
C1A C2A 1.35(2) . ?
C2B C3B 1.3900 . ?
C3B C4B 1.3900 . ?
C4B C5B 1.3900 . ?
C4B O1B 1.58(4) . ?
C5B C6B 1.3900 . ?
Re1 N1 2.184(7) . ?
Re1 N2 2.153(7) . ?
Re1 N3 2.206(8) . ?
Re1 C1 1.938(12) . ?
Re1 C2 1.898(10) . ?
Re1 C3 1.919(9) . ?
P1 F1 1.591(8) . ?
P1 F2 1.606(7) . ?
P1 F3 1.582(8) . ?
P1 F4 1.593(6) . ?
P1 F5 1.604(9) . ?
P1 F6 1.596(7) . ?
N1 C4 1.343(11) . ?
N1 C8 1.349(10) . ?
N2 C9 1.348(12) . ?
N2 C13 1.363(11) . ?
N3 C14 1.335(11) . ?
N3 C18 1.350(11) . ?
O1 C1 1.130(13) . ?
O2 C2 1.159(11) . ?
O3 C3 1.139(11) . ?
O4 C27 1.416(13) . ?
O4 C30 1.458(13) . ?
O6 C40 1.380(15) . ?
O6 C45 1.442(16) . ?
C4 C5 1.385(14) . ?
C5 C6 1.372(14) . ?
C6 C7 1.380(13) . ?
C7 C8 1.382(13) . ?
C8 C9 1.495(12) . ?
C9 C10 1.346(12) . ?
C10 C11 1.372(13) . ?
C11 C12 1.388(14) . ?
C12 C13 1.356(13) . ?
C14 C15 1.373(13) . ?
C15 C16 1.393(13) . ?
C16 C17 1.402(14) . ?
C16 C19 1.472(14) . ?
C17 C18 1.360(13) . ?
C19 C20 1.422(14) . ?
C19 C21 1.381(14) . ?
C20 C22 1.354(15) . ?
C21 C24 1.411(15) . ?
C22 C23 1.417(15) . ?
C23 C24 1.415(15) . ?
C23 C26 1.442(15) . ?
C24 C25 1.408(15) . ?
C25 C28 1.399(17) . ?
C26 C27 1.353(15) . ?
C26 C29 1.435(15) . ?
C27 C28 1.376(16) . ?
C29 C31 1.339(15) . ?
C30 C31 1.460(17) . ?
C30 C32 1.513(16) . ?
C32 C33 1.404(15) . ?
C32 C34 1.327(17) . ?
C33 C41 1.365(16) . ?
C34 C39 1.366(19) . ?
C39 C40 1.379(17) . ?
C40 C41 1.385(15) . ?
C6A C5A 1.38(2) . ?
C2A C3A 1.45(2) . ?
C3A C4A 1.34(3) . ?
C4A C5A 1.31(2) . ?
C4A O1A 1.41(2) . ?
O1A C7A 1.36(2) . ?
O1B C7B 1.68(7) . ?

loop_
_restr_U_iso_atom_site_label
_restr_U_iso_weight_param
C1A 0.0100
C2B 0.0100
C3B 0.0100
C4B 0.0100
C5B 0.0100
C6B 0.0100
O8 0.0200
C6A 0.0100
C2A 0.0100
C3A 0.0100
C4A 0.0100
C5A 0.0100
O1A 0.0100
C7A 0.0100
O1B 0.0100
C7B 0.0100
O0aa 0.0020

loop_
_restr_U_rigid_atom_site_label_1
_restr_U_rigid_atom_site_label_2
_restr_U_rigid_target_weight_param
_restr_U_rigid_U_parallel
_restr_U_rigid_diff
C1A C2B 0.0030 0.0644 -0.0003
C1A C3B 0.0060 0.0610 -0.0011
C1A C5B 0.0060 0.0560 -0.0005
C1A C6B 0.0030 0.0596 -0.0001
C2B C3B 0.0030 0.0570 -0.0003
C2B C4B 0.0060 0.0562 -0.0003
C2B C6B 0.0060 0.0638 -0.0001
C3B C4B 0.0030 0.0596 0.0000
C3B C5B 0.0060 0.0640 0.0000
C3B O1B 0.0060 0.0557 -0.0002
C4B C5B 0.0030 0.0654 0.0003
C4B C6B 0.0060 0.0619 0.0007
C4B O1B 0.0030 0.0585 -0.0007
C4B C7B 0.0060 0.0558 0.0004
C5B C6B 0.0030 0.0574 0.0002
C5B O1B 0.0060 0.0627 -0.0014
C7 C8 0.0030 0.0366 -0.0006
C7 C9 0.0060 0.0390 0.0002
C8 C9 0.0030 0.0289 0.0018
C8 C10 0.0060 0.0188 0.0032
C9 C10 0.0030 0.0143 -0.0024
C9 C11 0.0060 0.0165 -0.0013
C10 C11 0.0030 0.0315 -0.0007
C10 C12 0.0060 0.0451 -0.0007
C11 C12 0.0030 0.0477 -0.0009
C6A C4A 0.0060 0.0550 0.0002
C6A C5A 0.0030 0.0498 -0.0003
C4A C5A 0.0030 0.0630 0.0004
C4A O1A 0.0030 0.0509 -0.0012
C4A C7A 0.0060 0.0542 -0.0003
C5A O1A 0.0060 0.0549 -0.0003
O1A C7A 0.0030 0.0628 0.0002
O1B C7B 0.0030 0.0625 0.0003

loop_
_restr_U_similar_atom_site_label_1
_restr_U_similar_atom_site_label_2
_restr_U_similar_weight_param
C1A C2B 0.0030
C1A C6B 0.0030
C2B C3B 0.0030
C3B C4B 0.0030
C4B C5B 0.0030
C4B O1B 0.0030
C5B C6B 0.0030
C7 C8 0.0030
C8 C9 0.0030
C9 C10 0.0030
C10 C11 0.0030
C11 C12 0.0030
C6A C5A 0.0030
C4A C5A 0.0030
C4A O1A 0.0030
O1A C7A 0.0030
O1B C7B 0.0030

loop_
_smtbx_masks_void_nr
_smtbx_masks_void_average_x
_smtbx_masks_void_average_y
_smtbx_masks_void_average_z
_smtbx_masks_void_volume
_smtbx_masks_void_count_electrons
_smtbx_masks_void_content
1 -0.753 0.000 0.500 333.7 64.9 ?
2 -0.034 0.500 0.000 333.7 64.9 ?
